data_2002345
loop_
_publ_author_name
'Wichmann, R'
'Mueller-Buschbaum, Hk'

_publ_section_title 'Zur Kristallstruktur von Ni4 Nb2 O9'
_journal_name_full
;
Zeitschrift fuer Anorganische und Allgemeine Chemie
;
_journal_page_first 135
_journal_page_last 142
_journal_paper_doi 10.1002/zaac.19855250615
_journal_volume 525
_journal_year 1985
_chemical_formula_structural 'Ni4 (Nb2 O9)'
_chemical_formula_sum 'Nb2 Ni4 O9'
_chemical_name_systematic 'Tetranickel diniobate'
_space_group_IT_number 43
_symmetry_cell_setting orthorhombic
_symmetry_Int_Tables_number 43
_symmetry_space_group_name_Hall 'F -2d -2d'
_symmetry_space_group_name_H-M 'F d 2 d'
_cell_angle_alpha 90
_cell_angle_beta 90
_cell_angle_gamma 90
_cell_formula_units_Z 32
_cell_length_a 10.101(13)
_cell_length_b 17.51259(510)
_cell_length_c 28.6364(87)
_cell_volume 5065.6
_refine_ls_R_factor_all 0.085
_cod_database_code 2002345

loop_
_symmetry_equiv_pos_as_xyz
x,y,z
-x,y,-z
1/4-x,1/4+y,1/4+z
1/4+x,1/4+y,1/4-z
x,1/2+y,1/2+z
1/2+x,y,1/2+z
1/2+x,1/2+y,z
-x,1/2+y,1/2-z
1/2-x,y,1/2-z
1/2-x,1/2+y,-z
1/4-x,3/4+y,3/4+z
3/4-x,1/4+y,3/4+z
3/4-x,3/4+y,1/4+z
1/4+x,3/4+y,3/4-z
3/4+x,1/4+y,3/4-z
3/4+x,3/4+y,1/4-z

loop_
_atom_site_label
_atom_site_type_symbol
_atom_site_symmetry_multiplicity
_atom_site_Wyckoff_symbol
_atom_site_fract_x
_atom_site_fract_y
_atom_site_fract_z
_atom_site_occupancy
_atom_site_attached_hydrogens
_atom_site_calc_flag
Nb1 Nb5+ 16 b 0.0261(7) 0.3491 0.4279(3) 1. 0 d
Nb2 Nb5+ 16 b 0.2219(7) 0.1094(4) 0.4272(2) 1. 0 d
Nb3 Nb5+ 16 b 0.4887(7) 0.3640(4) 0.4274(3) 1. 0 d
Nb4 Nb5+ 16 b 0.2388(6) 0.0934(5) 0.5724(2) 1. 0 d
Ni1 Ni2+ 16 b 0.2461(7) 0.4411(4) 0.3446(2) 1. 0 d
Ni2 Ni2+ 16 b 0.2553(7) 0.2740(4) 0.5024(3) 1. 0 d
Ni3 Ni2+ 16 b 0.0026(10) 0.0240(6) 0.3450(5) 1. 0 d
Ni4 Ni2+ 8 a 0. 0.1936(9) 0.5 1. 0 d
Ni5 Ni2+ 8 a 0. 0.0218(9) 0.5 1. 0 d
Ni6 Ni2+ 16 b 0.9966(10) 0.1915(7) 0.3433(5) 1. 0 d
Ni7 Ni2+ 8 a 0.25 0.4399(12) 0.25 1. 0 d
Ni8 Ni2+ 16 b 0.2500(8) 0.2733(4) 0.3414(2) 1. 0 d
Ni9 Ni2+ 16 b 0.2613(8) 0.4409(6) 0.0006(3) 1. 0 d
Ni10 Ni2+ 8 a 0.5 0.5290(9) 0. 1. 0 d
O1 O2- 16 b 0.180(4) 0.032(2) 0.626(6) 1. 0 d
O2 O2- 16 b 0.326(4) 0.031(2) 0.375(6) 1. 0 d
O3 O2- 16 b 0.398(3) 0.107(2) 0.625(8) 1. 0 d
O4 O2- 16 b 0.170(6) 0.191(3) 0.463(2) 1. 0 d
O5 O2- 16 b 0.418(6) 0.105(4) 0.452(2) 1. 0 d
O6 O2- 16 b 0.415(6) 0.437(4) 0.298(3) 1. 0 d
O7 O2- 16 b 0.424(5) 0.268(3) 0.456(2) 1. 0 d
O8 O2- 16 b 0.070(4) 0.428(2) 0.371(4) 1. 0 d
O9 O2- 16 b 0.104(3) 0.105(3) 0.374(8) 1. 0 d
O10 O2- 16 b 0.164(5) 0.026(3) 0.298(2) 1. 0 d
O11 O2- 16 b 0.080(5) 0.106(4) 0.539(2) 1. 0 d
O12 O2- 16 b 0.182(4) 0.178(2) 0.625(4) 1. 0 d
O13 O2- 16 b 0.409(5) 0.275(3) 0.289(2) 1. 0 d
O14 O2- 16 b 0.411(5) 0.436(4) 0.463(2) 1. 0 d
O15 O2- 16 b 0.166(7) 0.189(4) 0.298(3) 1. 0 d
O16 O2- 16 b 0.166(6) 0.021(3) 0.462(2) 1. 0 d
O17 O2- 16 b 0.090(6) 0.604(4) 0.203(2) 1. 0 d
O18 O2- 16 b 0.166(6) 0.356(4) 0.463(2) 1. 0 d

loop_
_atom_type_symbol
_atom_type_oxidation_number
Nb5+ 5.000
Ni2+ 2.000
O2- -2.000
